data_2310654
loop_
_publ_author_name
'Ramachandran, G.N.'
'Lonappan, M.A.'

_publ_section_title
;
 The structure of high-temperature potassium chlorate
;
_journal_name_full 'Acta Crystallographica (1,1948-23,1967)'
_journal_page_first 281
_journal_page_last 287
_journal_volume 10
_journal_year 1957
_chemical_formula_sum 'Cl K O3'
_chemical_name_systematic 'K (Cl O3)'
_space_group_IT_number 62
_symmetry_space_group_name_Hall '-P 2n 2ac'
_symmetry_space_group_name_H-M 'P c m n'
_cell_angle_alpha 90
_cell_angle_beta 90
_cell_angle_gamma 90
_cell_formula_units_Z 4
_cell_length_a 4.74
_cell_length_b 5.64
_cell_length_c 13.8
_cell_volume 368.924
_citation_journal_id_ASTM ACCRA9
_cod_data_source_file Ramachandran_ACCRA9_1957_234.cif
_cod_data_source_block Cl1K1O3
_cod_original_cell_volume 368.9236
_cod_original_sg_symbol_Hall '-P 2ac 2n (z,y,-x)'
_cod_original_formula_sum 'Cl1 K1 O3'
_cod_database_code 2310654

loop_
_symmetry_equiv_pos_as_xyz
x,y,z
x+1/2,-y,-z+1/2
-x+1/2,-y+1/2,z+1/2
-x,y+1/2,-z
-x,-y,-z
-x-1/2,y,z-1/2
x-1/2,y-1/2,-z-1/2
x,-y-1/2,z

loop_
_atom_site_label
_atom_site_type_symbol
_atom_site_fract_x
_atom_site_fract_y
_atom_site_fract_z
_atom_site_occupancy
_atom_site_U_iso_or_equiv
Cl1 Cl+5 0 0.25 0.085 1 0.0
K1 K+1 0.5 0.25 -0.135 1 0.0
O1 O-2 0.345 0.25 0.055 1 0.0
O2 O-2 0 0.47 0.14 1 0.0
